data_1572224
loop_
_publ_author_name
'Chikunova, Elena I.'
'Kotikova, Polina F.'
'Dar'in, Dmitry V.'
'Kukushkin, Vadim Yu.'
'Dubovtsev, Alexey Yu.'

_publ_section_title
;
 Coinage (Au, Ag, Cu) metal-catalyzed (3 + 2) annulation of
 \a-aminoketones and electron-deficient alkynes as a route to
 3-EWG-substituted pyrroles
;
_journal_issue 19
_journal_name_full 'Catalysis Science &amp; Technology'
_journal_page_first 5671
_journal_page_last 5677
_journal_paper_doi 10.1039/D4CY00660G
_journal_volume 14
_journal_year 2024
_chemical_formula_moiety 'C49 H40 N2 O4 S'
_chemical_formula_sum 'C49 H40 N2 O4 S'
_chemical_formula_weight 752.89
_space_group_crystal_system orthorhombic
_space_group_IT_number 19
_space_group_name_Hall 'P 2ac 2ab'
_space_group_name_H-M_alt 'P 21 21 21'
_atom_sites_solution_hydrogens geom
_atom_sites_solution_primary dual
_audit_creation_date 2023-12-23
_audit_creation_method
;
Olex2 1.5
(compiled 2023.08.24 svn.re1ec1418 for OlexSys, GUI svn.r6817)
;
_audit_update_record
;
2024-01-19 deposited with the CCDC.	2024-08-01 downloaded from the CCDC.
;
_cell_angle_alpha 90
_cell_angle_beta 90
_cell_angle_gamma 90
_cell_formula_units_Z 4
_cell_length_a 9.2439(2)
_cell_length_b 14.8214(4)
_cell_length_c 28.8605(7)
_cell_measurement_reflns_used 13896
_cell_measurement_temperature 100(2)
_cell_measurement_theta_max 79.5280
_cell_measurement_theta_min 3.0580
_cell_volume 3954.11(17)
_computing_cell_refinement 'CrysAlisPro 1.171.41.103a (Rigaku OD, 2021)'
_computing_data_collection 'CrysAlisPro 1.171.41.103a (Rigaku OD, 2021)'
_computing_data_reduction 'CrysAlisPro 1.171.41.103a (Rigaku OD, 2021)'
_computing_molecular_graphics 'Olex2 1.5 (Dolomanov et al., 2009)'
_computing_publication_material 'Olex2 1.5 (Dolomanov et al., 2009)'
_computing_structure_refinement 'SHELXL 2014/7 (Sheldrick, 2015)'
_computing_structure_solution 'SHELXT 2014/5 (Sheldrick, 2014)'
_diffrn_ambient_environment N~2~
_diffrn_ambient_temperature 100(2)
_diffrn_detector 'Hybrid Pixel Array Detector'
_diffrn_detector_area_resol_mean 10.0000
_diffrn_detector_type HyPix
_diffrn_measured_fraction_theta_full 0.998
_diffrn_measured_fraction_theta_max 0.965
_diffrn_measurement_details
;
List of Runs (angles in degrees, time in seconds):

  # Type    Start    End  Width  t~exp~   \w     \q     \k     \f   Frames
#--------------------------------------------------------------------------
  1  \w     21.00  86.00   0.50    0.70    --   47.51-112.00-177.00  130
  2  \w   -134.00 -33.00   0.50    3.00    -- -106.00 159.00 156.00  202
  3  \w     48.00  92.00   0.50    3.00    --  113.25-112.00-177.00   88
  4  \w    101.00 177.00   0.50    3.00    --  113.25  18.00 169.00  152
  5  \w   -107.00 -80.00   0.50    0.70    --  -47.51-125.00 -60.00   54
  6  \w     74.00 119.00   0.50    0.70    --   47.51 125.00-120.00   90
  7  \w    -27.00  25.00   0.50    0.70    --   47.51 -19.00-120.00  104
  8  \w    -27.00  22.00   0.50    0.70    --   47.51 -18.00   0.00   98
  9  \w    -66.00 -36.00   0.50    3.00    -- -106.00  61.00  30.00   60
 10  \w    -65.00 -34.00   0.50    3.00    -- -106.00  61.00  90.00   62
 11  \w     43.00  98.00   0.50    3.00    --  113.25 -94.00 -90.00  110
 12  \w     42.00  70.00   0.50    3.00    --  113.25 -61.00 150.00   56
 13  \w     46.00  71.00   0.50    3.00    --  113.25 -61.00-120.00   50
 14  \w     42.00  68.00   0.50    3.00    --  113.25 -61.00 -90.00   52
 15  \w    123.00 156.00   0.50    3.00    --  113.25  45.00 120.00   66
 16  \w    113.00 157.00   0.50    3.00    --  113.25  61.00-180.00   88
 17  \w     82.00 115.00   0.50    3.00    --  113.25 112.00 -84.00   66
 18  \w   -109.00 -83.50   0.50    0.70    --  -47.51-125.00 150.00   51
;
_diffrn_measurement_device 'four-circle diffractometer'
_diffrn_measurement_device_type 'XtaLAB Synergy, Single source at home/near, HyPix'
_diffrn_measurement_method '\w scans'
_diffrn_orient_matrix_type 'CrysAlisPro convention (1999,Acta A55,543-557)'
_diffrn_orient_matrix_UB_11 0.1266103000
_diffrn_orient_matrix_UB_12 0.0674586000
_diffrn_orient_matrix_UB_13 -0.0009902000
_diffrn_orient_matrix_UB_21 -0.1058290000
_diffrn_orient_matrix_UB_22 0.0764838000
_diffrn_orient_matrix_UB_23 -0.0126624000
_diffrn_orient_matrix_UB_31 -0.0231305000
_diffrn_orient_matrix_UB_32 0.0199397000
_diffrn_orient_matrix_UB_33 0.0518278000
_diffrn_radiation_monochromator mirror
_diffrn_radiation_probe x-ray
_diffrn_radiation_type 'Cu K\a'
_diffrn_radiation_wavelength 1.54184
_diffrn_reflns_av_R_equivalents 0.0317
_diffrn_reflns_av_unetI/netI 0.0350
_diffrn_reflns_Laue_measured_fraction_full 0.998
_diffrn_reflns_Laue_measured_fraction_max 0.965
_diffrn_reflns_limit_h_max 11
_diffrn_reflns_limit_h_min -11
_diffrn_reflns_limit_k_max 17
_diffrn_reflns_limit_k_min -18
_diffrn_reflns_limit_l_max 36
_diffrn_reflns_limit_l_min -27
_diffrn_reflns_number 20406
_diffrn_reflns_point_group_measured_fraction_full 0.972
_diffrn_reflns_point_group_measured_fraction_max 0.912
_diffrn_reflns_theta_full 67.684
_diffrn_reflns_theta_max 80.401
_diffrn_reflns_theta_min 3.062
_diffrn_source 'micro-focus sealed X-ray tube'
_diffrn_source_type 'PhotonJet (Cu) X-ray Source'
_exptl_absorpt_coefficient_mu 1.109
_exptl_absorpt_correction_T_max 1.00000
_exptl_absorpt_correction_T_min 0.66106
_exptl_absorpt_correction_type multi-scan
_exptl_absorpt_process_details
;
CrysAlisPro 1.171.41.103a (Rigaku Oxford Diffraction, 2021)
Empirical absorption correction using spherical harmonics,
implemented in SCALE3 ABSPACK scaling algorithm.
;
_exptl_crystal_colour 'clear yellowish colourless'
_exptl_crystal_colour_lustre clear
_exptl_crystal_colour_modifier yellowish
_exptl_crystal_colour_primary colourless
_exptl_crystal_density_diffrn 1.265
_exptl_crystal_description prism
_exptl_crystal_F_000 1584
_exptl_crystal_size_max 0.2
_exptl_crystal_size_mid 0.18
_exptl_crystal_size_min 0.04
_refine_diff_density_max 0.452
_refine_diff_density_min -0.317
_refine_diff_density_rms 0.040
_refine_ls_abs_structure_details
;
 Flack x determined using 2963 quotients [(I+)-(I-)]/[(I+)+(I-)]
 (Parsons, Flack and Wagner, Acta Cryst. B69 (2013) 249-259).
;
_refine_ls_abs_structure_Flack 0.021(8)
_refine_ls_extinction_method none
_refine_ls_goodness_of_fit_ref 1.073
_refine_ls_hydrogen_treatment constr
_refine_ls_matrix_type full
_refine_ls_number_parameters 507
_refine_ls_number_reflns 7885
_refine_ls_number_restraints 0
_refine_ls_restrained_S_all 1.073
_refine_ls_R_factor_all 0.0372
_refine_ls_R_factor_gt 0.0355
_refine_ls_shift/su_max 0.001
_refine_ls_shift/su_mean 0.000
_refine_ls_structure_factor_coef Fsqd
_refine_ls_weighting_details 'w=1/[\s^2^(Fo^2^)+(0.0550P)^2^+0.5484P] where P=(Fo^2^+2Fc^2^)/3'
_refine_ls_weighting_scheme calc
_refine_ls_wR_factor_gt 0.0950
_refine_ls_wR_factor_ref 0.0959
_reflns_Friedel_coverage 0.689
_reflns_Friedel_fraction_full 0.938
_reflns_Friedel_fraction_max 0.844
_reflns_number_gt 7537
_reflns_number_total 7885
_reflns_threshold_expression 'I > 2\s(I)'
_cod_data_source_file d4cy00660g2.cif
_cod_data_source_block 058-009_bp
_cod_depositor_comments 'Adding full bibliography for 1572223--1572224.cif.'
_cod_database_code 1572224
_shelx_shelxl_version_number 2014/7
_publ_section_exptl
;
Any special experimental details
;
_chemical_oxdiff_formula 'C49 H40 N2 O4 S'
_shelx_space_group_comment
;
The symmetry employed for this shelxl refinement is uniquely defined
by the following loop, which should always be used as a source of
symmetry information in preference to the above space-group names.
They are only intended as comments.
;
_shelx_estimated_absorpt_t_max 0.957
_shelx_estimated_absorpt_t_min 0.809
_olex2_refinement_description
;
1. Fixed Uiso
 At 1.2 times of:
  All C(H) groups, All C(H,H) groups
 At 1.5 times of:
  All C(H,H,H) groups
2.a Secondary CH2 refined with riding coordinates:
 C11(H01B,H01C), C36(H01I,H01J)
2.b Aromatic/amide H refined with riding coordinates:
 C2(H008), C3(H00B), C25(H00G), C5(H00J), C29(H00N), C46(H00P), C45(H00R),
 C19(H00T), C6(H00U), C23(H00V), C26(H00W), C34(H00X), C10(H00Y), C28(H00Z),
 C41(H010), C13(H011), C47(H012), C17(H013), C22(H015), C16(H016), C42(H017),
 C20(H018), C49(H019), C15(H01A), C43(H01D), C14(H01E), C39(H01F), C40(H01G),
 C48(H01H), C21(H01K)
2.c Idealised Me refined as rotating group:
 C30(H01L,H01M,H01N), C37(H01O,H01P,H01Q)
;
_olex2_submission_special_instructions 'No special instructions were received'
_oxdiff_exptl_absorpt_empirical_details
;
Empirical correction (ABSPACK) includes:
- Absorption correction using spherical harmonics
- Frame scaling
;
_oxdiff_exptl_absorpt_empirical_full_max 1.665
_oxdiff_exptl_absorpt_empirical_full_min 0.509

loop_
_space_group_symop_operation_xyz
'x, y, z'
'-x+1/2, -y, z+1/2'
'-x, y+1/2, -z+1/2'
'x+1/2, -y+1/2, -z'

loop_
_atom_site_label
_atom_site_type_symbol
_atom_site_fract_x
_atom_site_fract_y
_atom_site_fract_z
_atom_site_U_iso_or_equiv
_atom_site_adp_type
_atom_site_occupancy
_atom_site_site_symmetry_order
_atom_site_calc_flag
_atom_site_refinement_flags_posn
_atom_site_refinement_flags_adp
_atom_site_refinement_flags_occupancy
_atom_site_disorder_assembly
_atom_site_disorder_group
S001 S 0.57083(6) 0.86812(4) 0.47526(2) 0.02646(13) Uani 1 1 d . . . . .
O002 O 0.53525(18) 0.77425(12) 0.47786(6) 0.0307(4) Uani 1 1 d . . . . .
O003 O 0.5420(2) 0.92392(13) 0.51521(6) 0.0349(4) Uani 1 1 d . . . . .
O004 O 0.2961(2) 0.53686(12) 0.28361(6) 0.0360(4) Uani 1 1 d . . . . .
O005 O 0.1443(2) 0.42013(14) 0.27579(7) 0.0428(5) Uani 1 1 d . . . . .
N006 N 0.4077(2) 0.92470(13) 0.35477(6) 0.0264(4) Uani 1 1 d . . . . .
N007 N 0.3993(2) 0.42665(13) 0.41147(6) 0.0269(4) Uani 1 1 d . . . . .
C008 C 0.3026(3) 0.72262(16) 0.40971(8) 0.0273(5) Uani 1 1 d . . . . .
H008 H 0.2390 0.7557 0.4292 0.033 Uiso 1 1 calc R U . . .
C009 C 0.3809(2) 0.58081(15) 0.37734(7) 0.0238(4) Uani 1 1 d . . . . .
C00A C 0.4103(2) 0.76739(14) 0.38500(7) 0.0233(4) Uani 1 1 d . . . . .
C00B C 0.2883(2) 0.62962(16) 0.40582(7) 0.0266(4) Uani 1 1 d . . . . .
H00B H 0.2148 0.5992 0.4227 0.032 Uiso 1 1 calc R U . . .
C00C C 0.3652(2) 0.48111(15) 0.37467(7) 0.0251(4) Uani 1 1 d . . . . .
C00D C 0.3011(3) 0.42688(15) 0.34124(7) 0.0263(4) Uani 1 1 d . . . . .
C00E C 0.4323(2) 0.86578(15) 0.39038(7) 0.0249(4) Uani 1 1 d . . . . .
C00F C 0.3496(3) 0.90395(15) 0.30989(8) 0.0263(4) Uani 1 1 d . . . . .
C00G C 0.2149(3) 0.86357(16) 0.30528(8) 0.0282(4) Uani 1 1 d . . . . .
H00G H 0.1623 0.8453 0.3320 0.034 Uiso 1 1 calc R U . . .
C00H C 0.2967(3) 0.33663(16) 0.35890(8) 0.0281(5) Uani 1 1 d . . . . .
C00I C 0.2369(3) 0.45926(16) 0.29768(8) 0.0289(5) Uani 1 1 d . . . . .
C00J C 0.4864(3) 0.62634(17) 0.35190(8) 0.0283(4) Uani 1 1 d . . . . .
H00J H 0.5490 0.5935 0.3320 0.034 Uiso 1 1 calc R U . . .
C00K C 0.4731(3) 0.45233(15) 0.45329(8) 0.0274(5) Uani 1 1 d . . . . .
C00L C 0.5550(3) 1.09014(16) 0.43639(8) 0.0303(5) Uani 1 1 d . . . . .
C00M C 0.4876(3) 0.91626(15) 0.42686(7) 0.0255(4) Uani 1 1 d . . . . .
C00N C 0.4280(3) 0.92869(16) 0.27095(8) 0.0311(5) Uani 1 1 d . . . . .
H00N H 0.5217 0.9544 0.2742 0.037 Uiso 1 1 calc R U . . .
C00O C 0.4989(3) 1.00860(16) 0.41232(8) 0.0272(5) Uani 1 1 d . . . . .
C00P C 0.4973(3) 0.43958(17) 0.53587(8) 0.0320(5) Uani 1 1 d . . . . .
H00P H 0.4647 0.4157 0.5646 0.038 Uiso 1 1 calc R U . . .
C00Q C 0.8063(3) 0.83016(17) 0.41951(8) 0.0298(5) Uani 1 1 d . . . . .
C00R C 0.4224(3) 0.41961(15) 0.49534(8) 0.0280(4) Uani 1 1 d . . . . .
H00R H 0.3372 0.3838 0.4964 0.034 Uiso 1 1 calc R U . . .
C00S C 0.2444(3) 0.25370(16) 0.33541(8) 0.0292(5) Uani 1 1 d . . . . .
C00T C 0.6526(3) 1.14619(16) 0.41334(9) 0.0330(5) Uani 1 1 d . . . . .
H00T H 0.6855 1.1300 0.3833 0.040 Uiso 1 1 calc R U . . .
C00U C 0.5004(3) 0.71885(16) 0.35551(8) 0.0283(5) Uani 1 1 d . . . . .
H00U H 0.5717 0.7494 0.3378 0.034 Uiso 1 1 calc R U . . .
C00V C 0.5082(3) 1.11515(17) 0.48053(9) 0.0337(5) Uani 1 1 d . . . . .
H00V H 0.4420 1.0779 0.4969 0.040 Uiso 1 1 calc R U . . .
C00W C 0.1577(3) 0.85013(16) 0.26143(8) 0.0306(5) Uani 1 1 d . . . . .
H00W H 0.0659 0.8219 0.2583 0.037 Uiso 1 1 calc R U . . .
C00X C 0.3581(3) 0.33939(16) 0.40199(8) 0.0292(5) Uani 1 1 d . . . . .
H00X H 0.3704 0.2892 0.4221 0.035 Uiso 1 1 calc R U . . .
C00Y C 0.4483(3) 1.01026(16) 0.36774(8) 0.0285(5) Uani 1 1 d . . . . .
H00Y H 0.4422 1.0624 0.3487 0.034 Uiso 1 1 calc R U . . .
C00Z C 0.3690(3) 0.91573(17) 0.22734(8) 0.0333(5) Uani 1 1 d . . . . .
H00Z H 0.4226 0.9334 0.2008 0.040 Uiso 1 1 calc R U . . .
C010 C 0.1497(3) 0.09600(17) 0.29131(9) 0.0373(6) Uani 1 1 d . . . . .
H010 H 0.1170 0.0429 0.2762 0.045 Uiso 1 1 calc R U . . .
C011 C 0.8069(3) 0.8745(2) 0.37693(8) 0.0344(5) Uani 1 1 d . . . . .
H011 H 0.7767 0.9357 0.3752 0.041 Uiso 1 1 calc R U . . .
C012 C 0.6187(3) 0.49376(18) 0.53476(9) 0.0366(6) Uani 1 1 d . . . . .
H012 H 0.6684 0.5081 0.5626 0.044 Uiso 1 1 calc R U . . .
C013 C 0.8499(3) 0.74060(19) 0.42163(9) 0.0351(5) Uani 1 1 d . . . . .
H013 H 0.8485 0.7095 0.4504 0.042 Uiso 1 1 calc R U . . .
C014 C 0.2329(3) 0.87742(17) 0.22169(8) 0.0318(5) Uani 1 1 d . . . . .
C015 C 0.5582(3) 1.19466(17) 0.50064(10) 0.0369(5) Uani 1 1 d . . . . .
H015 H 0.5254 1.2115 0.5306 0.044 Uiso 1 1 calc R U . . .
C016 C 0.8955(3) 0.6965(2) 0.38194(10) 0.0398(6) Uani 1 1 d . . . . .
H016 H 0.9268 0.6355 0.3836 0.048 Uiso 1 1 calc R U . . .
C017 C 0.1062(3) 0.11488(17) 0.33613(10) 0.0376(6) Uani 1 1 d . . . . .
H017 H 0.0440 0.0743 0.3520 0.045 Uiso 1 1 calc R U . . .
C018 C 0.7026(3) 1.22546(18) 0.43365(10) 0.0380(6) Uani 1 1 d . . . . .
H018 H 0.7690 1.2630 0.4175 0.046 Uiso 1 1 calc R U . . .
C019 C 0.5960(3) 0.50571(18) 0.45154(9) 0.0367(6) Uani 1 1 d . . . . .
H019 H 0.6312 0.5275 0.4227 0.044 Uiso 1 1 calc R U . . .
C01A C 0.8954(3) 0.7412(2) 0.33962(9) 0.0416(6) Uani 1 1 d . . . . .
H01A H 0.9259 0.7107 0.3124 0.050 Uiso 1 1 calc R U . . .
C01B C 0.7600(3) 0.87849(18) 0.46273(8) 0.0320(5) Uani 1 1 d . . . . .
H01B H 0.7841 0.9433 0.4596 0.038 Uiso 1 1 calc R U . . .
H01C H 0.8158 0.8544 0.4893 0.038 Uiso 1 1 calc R U . . .
C01C C 0.1537(3) 0.19351(17) 0.35815(9) 0.0337(5) Uani 1 1 d . . . . .
H01D H 0.1236 0.2059 0.3890 0.040 Uiso 1 1 calc R U . . .
C01D C 0.8512(3) 0.8301(2) 0.33715(9) 0.0402(6) Uani 1 1 d . . . . .
H01E H 0.8511 0.8606 0.3082 0.048 Uiso 1 1 calc R U . . .
C01E C 0.2876(3) 0.23345(18) 0.29030(9) 0.0362(6) Uani 1 1 d . . . . .
H01F H 0.3496 0.2738 0.2742 0.043 Uiso 1 1 calc R U . . .
C01F C 0.2411(3) 0.15529(18) 0.26884(9) 0.0391(6) Uani 1 1 d . . . . .
H01G H 0.2724 0.1422 0.2382 0.047 Uiso 1 1 calc R U . . .
C01G C 0.6672(3) 0.52707(19) 0.49261(10) 0.0426(6) Uani 1 1 d . . . . .
H01H H 0.7501 0.5649 0.4918 0.051 Uiso 1 1 calc R U . . .
C01H C 0.2352(3) 0.5793(2) 0.24291(9) 0.0419(6) Uani 1 1 d . . . . .
H01I H 0.1391 0.6054 0.2500 0.050 Uiso 1 1 calc R U . . .
H01J H 0.2241 0.5348 0.2176 0.050 Uiso 1 1 calc R U . . .
C01I C 0.6554(3) 1.24927(17) 0.47733(10) 0.0370(5) Uani 1 1 d . . . . .
H01K H 0.6897 1.3031 0.4914 0.044 Uiso 1 1 calc R U . . .
C01J C 0.1674(3) 0.8656(2) 0.17408(9) 0.0434(6) Uani 1 1 d . . . . .
H01L H 0.1170 0.8074 0.1725 0.065 Uiso 1 1 calc R U . . .
H01M H 0.2442 0.8671 0.1507 0.065 Uiso 1 1 calc R U . . .
H01N H 0.0984 0.9144 0.1681 0.065 Uiso 1 1 calc R U . . .
C01K C 0.3395(4) 0.65208(19) 0.22916(10) 0.0477(7) Uani 1 1 d . . . . .
H01O H 0.3029 0.6834 0.2016 0.072 Uiso 1 1 calc R U . . .
H01P H 0.4338 0.6252 0.2222 0.072 Uiso 1 1 calc R U . . .
H01Q H 0.3498 0.6952 0.2547 0.072 Uiso 1 1 calc R U . . .

loop_
_atom_site_aniso_label
_atom_site_aniso_U_11
_atom_site_aniso_U_22
_atom_site_aniso_U_33
_atom_site_aniso_U_23
_atom_site_aniso_U_13
_atom_site_aniso_U_12
S001 0.0273(2) 0.0280(3) 0.0241(2) -0.0011(2) -0.0025(2) -0.0005(2)
O002 0.0346(9) 0.0310(8) 0.0266(7) 0.0031(7) -0.0026(7) -0.0003(7)
O003 0.0369(9) 0.0397(9) 0.0281(8) -0.0063(7) -0.0041(7) 0.0023(8)
O004 0.0421(10) 0.0322(9) 0.0336(8) 0.0039(7) -0.0085(8) -0.0048(8)
O005 0.0448(11) 0.0421(10) 0.0416(10) 0.0001(8) -0.0127(8) -0.0100(9)
N006 0.0282(9) 0.0235(9) 0.0275(8) 0.0024(7) -0.0030(7) -0.0016(8)
N007 0.0296(9) 0.0227(9) 0.0283(9) 0.0015(7) -0.0016(7) -0.0005(8)
C008 0.0275(11) 0.0266(11) 0.0278(10) -0.0022(9) 0.0023(9) -0.0001(9)
C009 0.0244(10) 0.0241(10) 0.0228(9) 0.0001(8) -0.0038(8) -0.0008(8)
C00A 0.0236(10) 0.0237(10) 0.0227(9) 0.0013(8) -0.0028(8) -0.0008(9)
C00B 0.0274(10) 0.0262(10) 0.0261(10) 0.0019(9) 0.0022(8) -0.0028(9)
C00C 0.0230(10) 0.0271(11) 0.0253(10) 0.0010(8) 0.0011(8) -0.0009(9)
C00D 0.0265(10) 0.0240(10) 0.0285(10) -0.0032(8) 0.0032(9) -0.0016(9)
C00E 0.0246(10) 0.0234(10) 0.0267(9) 0.0008(8) -0.0006(8) -0.0001(9)
C00F 0.0289(11) 0.0227(10) 0.0272(10) 0.0008(8) -0.0021(9) 0.0003(9)
C00G 0.0280(11) 0.0299(11) 0.0269(10) 0.0028(9) 0.0006(8) -0.0009(9)
C00H 0.0287(11) 0.0249(11) 0.0307(11) -0.0019(9) 0.0023(9) -0.0011(9)
C00I 0.0297(11) 0.0291(11) 0.0281(10) -0.0046(9) 0.0005(9) 0.0003(10)
C00J 0.0276(10) 0.0254(11) 0.0317(10) -0.0028(9) 0.0057(9) 0.0000(9)
C00K 0.0288(11) 0.0230(10) 0.0304(11) 0.0009(9) -0.0041(9) 0.0027(9)
C00L 0.0295(11) 0.0238(11) 0.0377(12) -0.0016(9) -0.0091(10) 0.0002(9)
C00M 0.0269(10) 0.0244(11) 0.0253(10) -0.0017(8) -0.0015(8) -0.0013(9)
C00N 0.0308(11) 0.0282(10) 0.0344(11) 0.0018(9) 0.0030(10) -0.0023(10)
C00O 0.0266(11) 0.0235(11) 0.0315(11) -0.0018(9) -0.0013(9) 0.0004(9)
C00P 0.0342(12) 0.0306(12) 0.0312(11) -0.0010(9) -0.0027(9) 0.0051(10)
C00Q 0.0223(10) 0.0367(12) 0.0305(11) 0.0003(10) -0.0029(9) -0.0031(9)
C00R 0.0276(10) 0.0247(10) 0.0316(10) -0.0020(9) -0.0007(9) 0.0010(9)
C00S 0.0320(11) 0.0235(10) 0.0322(11) -0.0022(9) -0.0022(10) -0.0002(9)
C00T 0.0378(13) 0.0268(11) 0.0343(11) 0.0020(9) -0.0070(10) -0.0010(10)
C00U 0.0270(11) 0.0273(11) 0.0305(11) -0.0005(9) 0.0038(9) -0.0033(9)
C00V 0.0287(11) 0.0319(12) 0.0406(13) -0.0055(10) -0.0024(10) 0.0007(10)
C00W 0.0290(11) 0.0316(12) 0.0313(11) -0.0009(9) -0.0013(9) -0.0023(10)
C00X 0.0323(11) 0.0242(11) 0.0311(11) 0.0014(9) -0.0004(9) -0.0016(9)
C00Y 0.0299(11) 0.0223(10) 0.0332(11) 0.0003(9) -0.0045(9) -0.0003(9)
C00Z 0.0382(13) 0.0327(12) 0.0291(11) 0.0021(10) 0.0057(10) -0.0004(10)
C010 0.0452(15) 0.0256(11) 0.0412(13) -0.0058(10) -0.0121(11) 0.0011(11)
C011 0.0273(11) 0.0402(13) 0.0356(12) 0.0061(11) 0.0009(9) -0.0031(11)
C012 0.0386(13) 0.0325(12) 0.0386(12) -0.0016(10) -0.0125(10) 0.0018(11)
C013 0.0308(12) 0.0409(14) 0.0336(12) 0.0043(10) -0.0031(10) 0.0000(11)
C014 0.0359(12) 0.0318(12) 0.0276(11) -0.0016(9) -0.0003(9) 0.0032(10)
C015 0.0330(12) 0.0312(12) 0.0464(14) -0.0111(11) -0.0041(11) 0.0068(11)
C016 0.0313(13) 0.0424(14) 0.0457(14) -0.0055(12) -0.0010(11) 0.0045(11)
C017 0.0402(13) 0.0279(12) 0.0446(13) -0.0010(10) -0.0026(11) -0.0051(11)
C018 0.0401(13) 0.0286(12) 0.0455(14) 0.0057(10) -0.0111(11) -0.0065(11)
C019 0.0324(13) 0.0391(13) 0.0385(12) 0.0103(11) -0.0064(10) -0.0066(11)
C01A 0.0297(12) 0.0583(17) 0.0369(13) -0.0085(12) 0.0052(10) -0.0017(12)
C01B 0.0267(11) 0.0367(13) 0.0325(11) -0.0011(10) -0.0048(9) -0.0048(10)
C01C 0.0376(13) 0.0279(11) 0.0355(12) -0.0031(10) 0.0012(10) -0.0025(10)
C01D 0.0285(12) 0.0587(17) 0.0333(12) 0.0088(12) 0.0025(10) -0.0047(12)
C01E 0.0451(14) 0.0306(12) 0.0330(12) -0.0001(10) 0.0036(11) 0.0012(11)
C01F 0.0517(16) 0.0334(13) 0.0324(12) -0.0057(10) -0.0032(11) 0.0065(12)
C01G 0.0402(14) 0.0379(14) 0.0498(15) 0.0093(12) -0.0156(12) -0.0102(12)
C01H 0.0485(15) 0.0394(15) 0.0379(13) 0.0053(11) -0.0098(12) 0.0040(13)
C01I 0.0366(13) 0.0245(11) 0.0499(14) -0.0047(11) -0.0138(12) 0.0025(10)
C01J 0.0470(15) 0.0558(17) 0.0275(12) -0.0015(12) -0.0014(10) -0.0006(14)
C01K 0.071(2) 0.0336(14) 0.0388(13) 0.0037(11) 0.0037(14) 0.0058(14)

loop_
_atom_type_symbol
_atom_type_description
_atom_type_scat_dispersion_real
_atom_type_scat_dispersion_imag
_atom_type_scat_source
C C 0.0181 0.0091 'International Tables Vol C Tables 4.2.6.8 and 6.1.1.4'
H H 0.0000 0.0000 'International Tables Vol C Tables 4.2.6.8 and 6.1.1.4'
N N 0.0311 0.0180 'International Tables Vol C Tables 4.2.6.8 and 6.1.1.4'
O O 0.0492 0.0322 'International Tables Vol C Tables 4.2.6.8 and 6.1.1.4'
S S 0.3331 0.5567 'International Tables Vol C Tables 4.2.6.8 and 6.1.1.4'

loop_
_geom_angle_atom_site_label_1
_geom_angle_atom_site_label_2
_geom_angle_atom_site_label_3
_geom_angle
_geom_angle_site_symmetry_1
_geom_angle_site_symmetry_3
_geom_angle_publ_flag
O002 S001 O003 118.19(11) . . ?
O002 S001 C00M 109.74(11) . . ?
O002 S001 C01B 108.55(11) . . ?
O003 S001 C00M 108.86(11) . . ?
O003 S001 C01B 106.98(11) . . ?
C00M S001 C01B 103.48(11) . . ?
C00I O004 C01H 117.5(2) . . ?
C00E N006 C00F 127.13(19) . . ?
C00E N006 C00Y 109.81(18) . . ?
C00Y N006 C00F 123.06(19) . . ?
C00C N007 C00K 127.14(19) . . ?
C00C N007 C00X 109.62(19) . . ?
C00X N007 C00K 123.17(19) . . ?
C00A C008 H008 120.0 . . ?
C00B C008 H008 120.0 . . ?
C00B C008 C00A 120.0(2) . . ?
C00B C009 C00C 119.2(2) . . ?
C00B C009 C00J 119.3(2) . . ?
C00J C009 C00C 121.4(2) . . ?
C008 C00A C00E 120.9(2) . . ?
C00U C00A C008 119.6(2) . . ?
C00U C00A C00E 119.4(2) . . ?
C008 C00B C009 120.4(2) . . ?
C008 C00B H00B 119.8 . . ?
C009 C00B H00B 119.8 . . ?
N007 C00C C009 121.51(19) . . ?
N007 C00C C00D 107.2(2) . . ?
C00D C00C C009 130.8(2) . . ?
C00C C00D C00H 107.8(2) . . ?
C00C C00D C00I 125.3(2) . . ?
C00H C00D C00I 126.7(2) . . ?
N006 C00E C00A 121.80(19) . . ?
N006 C00E C00M 106.68(19) . . ?
C00M C00E C00A 131.4(2) . . ?
C00G C00F N006 121.0(2) . . ?
C00N C00F N006 118.6(2) . . ?
C00N C00F C00G 120.4(2) . . ?
C00F C00G H00G 120.3 . . ?
C00W C00G C00F 119.5(2) . . ?
C00W C00G H00G 120.3 . . ?
C00D C00H C00S 128.3(2) . . ?
C00X C00H C00D 106.5(2) . . ?
C00X C00H C00S 125.1(2) . . ?
O004 C00I C00D 112.0(2) . . ?
O005 C00I O004 122.9(2) . . ?
O005 C00I C00D 125.1(2) . . ?
C009 C00J H00J 119.8 . . ?
C00U C00J C009 120.4(2) . . ?
C00U C00J H00J 119.8 . . ?
C00R C00K N007 118.8(2) . . ?
C019 C00K N007 120.6(2) . . ?
C019 C00K C00R 120.5(2) . . ?
C00T C00L C00O 119.1(2) . . ?
C00V C00L C00O 122.3(2) . . ?
C00V C00L C00T 118.5(2) . . ?
C00E C00M S001 123.23(18) . . ?
C00E C00M C00O 108.59(19) . . ?
C00O C00M S001 126.25(17) . . ?
C00F C00N H00N 120.2 . . ?
C00Z C00N C00F 119.6(2) . . ?
C00Z C00N H00N 120.2 . . ?
C00M C00O C00L 131.6(2) . . ?
C00Y C00O C00L 122.9(2) . . ?
C00Y C00O C00M 105.5(2) . . ?
C00R C00P H00P 119.7 . . ?
C012 C00P H00P 119.7 . . ?
C012 C00P C00R 120.6(2) . . ?
C011 C00Q C01B 120.6(2) . . ?
C013 C00Q C011 119.3(2) . . ?
C013 C00Q C01B 120.2(2) . . ?
C00K C00R C00P 119.5(2) . . ?
C00K C00R H00R 120.2 . . ?
C00P C00R H00R 120.2 . . ?
C01C C00S C00H 120.8(2) . . ?
C01C C00S C01E 118.4(2) . . ?
C01E C00S C00H 120.8(2) . . ?
C00L C00T H00T 119.4 . . ?
C018 C00T C00L 121.1(2) . . ?
C018 C00T H00T 119.4 . . ?
C00A C00U H00U 119.9 . . ?
C00J C00U C00A 120.2(2) . . ?
C00J C00U H00U 119.9 . . ?
C00L C00V H00V 119.9 . . ?
C015 C00V C00L 120.2(3) . . ?
C015 C00V H00V 119.9 . . ?
C00G C00W H00W 119.4 . . ?
C00G C00W C014 121.1(2) . . ?
C014 C00W H00W 119.4 . . ?
N007 C00X H00X 125.5 . . ?
C00H C00X N007 108.9(2) . . ?
C00H C00X H00X 125.5 . . ?
N006 C00Y H00Y 125.3 . . ?
C00O C00Y N006 109.4(2) . . ?
C00O C00Y H00Y 125.3 . . ?
C00N C00Z H00Z 119.3 . . ?
C00N C00Z C014 121.3(2) . . ?
C014 C00Z H00Z 119.3 . . ?
C017 C010 H010 120.4 . . ?
C01F C010 H010 120.4 . . ?
C01F C010 C017 119.2(2) . . ?
C00Q C011 H011 119.8 . . ?
C01D C011 C00Q 120.5(3) . . ?
C01D C011 H011 119.8 . . ?
C00P C012 H012 120.3 . . ?
C00P C012 C01G 119.4(2) . . ?
C01G C012 H012 120.3 . . ?
C00Q C013 H013 119.9 . . ?
C016 C013 C00Q 120.2(2) . . ?
C016 C013 H013 119.9 . . ?
C00W C014 C01J 120.8(2) . . ?
C00Z C014 C00W 118.1(2) . . ?
C00Z C014 C01J 121.1(2) . . ?
C00V C015 H015 119.7 . . ?
C01I C015 C00V 120.5(3) . . ?
C01I C015 H015 119.7 . . ?
C013 C016 H016 119.9 . . ?
C013 C016 C01A 120.1(3) . . ?
C01A C016 H016 119.9 . . ?
C010 C017 H017 119.9 . . ?
C010 C017 C01C 120.2(3) . . ?
C01C C017 H017 119.9 . . ?
C00T C018 H018 120.1 . . ?
C01I C018 C00T 119.7(3) . . ?
C01I C018 H018 120.1 . . ?
C00K C019 H019 120.4 . . ?
C00K C019 C01G 119.1(2) . . ?
C01G C019 H019 120.4 . . ?
C016 C01A H01A 120.0 . . ?
C01D C01A C016 120.0(3) . . ?
C01D C01A H01A 120.0 . . ?
S001 C01B H01B 108.8 . . ?
S001 C01B H01C 108.8 . . ?
C00Q C01B S001 113.89(16) . . ?
C00Q C01B H01B 108.8 . . ?
C00Q C01B H01C 108.8 . . ?
H01B C01B H01C 107.7 . . ?
C00S C01C C017 120.7(2) . . ?
C00S C01C H01D 119.7 . . ?
C017 C01C H01D 119.7 . . ?
C011 C01D H01E 120.0 . . ?
C01A C01D C011 119.9(3) . . ?
C01A C01D H01E 120.0 . . ?
C00S C01E H01F 119.7 . . ?
C01F C01E C00S 120.6(3) . . ?
C01F C01E H01F 119.7 . . ?
C010 C01F C01E 120.9(3) . . ?
C010 C01F H01G 119.6 . . ?
C01E C01F H01G 119.6 . . ?
C012 C01G C019 120.8(3) . . ?
C012 C01G H01H 119.6 . . ?
C019 C01G H01H 119.6 . . ?
O004 C01H H01I 110.5 . . ?
O004 C01H H01J 110.5 . . ?
O004 C01H C01K 106.1(2) . . ?
H01I C01H H01J 108.7 . . ?
C01K C01H H01I 110.5 . . ?
C01K C01H H01J 110.5 . . ?
C015 C01I H01K 120.0 . . ?
C018 C01I C015 120.0(2) . . ?
C018 C01I H01K 120.0 . . ?
C014 C01J H01L 109.5 . . ?
C014 C01J H01M 109.5 . . ?
C014 C01J H01N 109.5 . . ?
H01L C01J H01M 109.5 . . ?
H01L C01J H01N 109.5 . . ?
H01M C01J H01N 109.5 . . ?
C01H C01K H01O 109.5 . . ?
C01H C01K H01P 109.5 . . ?
C01H C01K H01Q 109.5 . . ?
H01O C01K H01P 109.5 . . ?
H01O C01K H01Q 109.5 . . ?
H01P C01K H01Q 109.5 . . ?

loop_
_geom_bond_atom_site_label_1
_geom_bond_atom_site_label_2
_geom_bond_distance
_geom_bond_site_symmetry_2
_geom_bond_publ_flag
S001 O002 1.4315(18) . ?
S001 O003 1.4437(18) . ?
S001 C00M 1.747(2) . ?
S001 C01B 1.792(3) . ?
O004 C00I 1.337(3) . ?
O004 C01H 1.446(3) . ?
O005 C00I 1.211(3) . ?
N006 C00E 1.368(3) . ?
N006 C00F 1.435(3) . ?
N006 C00Y 1.375(3) . ?
N007 C00C 1.371(3) . ?
N007 C00K 1.438(3) . ?
N007 C00X 1.376(3) . ?
C008 H008 0.9500 . ?
C008 C00A 1.393(3) . ?
C008 C00B 1.389(3) . ?
C009 C00B 1.390(3) . ?
C009 C00C 1.487(3) . ?
C009 C00J 1.395(3) . ?
C00A C00E 1.481(3) . ?
C00A C00U 1.391(3) . ?
C00B H00B 0.9500 . ?
C00C C00D 1.389(3) . ?
C00D C00H 1.432(3) . ?
C00D C00I 1.471(3) . ?
C00E C00M 1.389(3) . ?
C00F C00G 1.388(3) . ?
C00F C00N 1.387(3) . ?
C00G H00G 0.9500 . ?
C00G C00W 1.386(3) . ?
C00H C00S 1.484(3) . ?
C00H C00X 1.368(3) . ?
C00J H00J 0.9500 . ?
C00J C00U 1.381(3) . ?
C00K C00R 1.388(3) . ?
C00K C019 1.385(3) . ?
C00L C00O 1.487(3) . ?
C00L C00T 1.395(4) . ?
C00L C00V 1.395(4) . ?
C00M C00O 1.435(3) . ?
C00N H00N 0.9500 . ?
C00N C00Z 1.385(4) . ?
C00O C00Y 1.369(3) . ?
C00P H00P 0.9500 . ?
C00P C00R 1.391(3) . ?
C00P C012 1.380(4) . ?
C00Q C011 1.394(3) . ?
C00Q C013 1.389(4) . ?
C00Q C01B 1.501(3) . ?
C00R H00R 0.9500 . ?
C00S C01C 1.389(4) . ?
C00S C01E 1.395(3) . ?
C00T H00T 0.9500 . ?
C00T C018 1.392(4) . ?
C00U H00U 0.9500 . ?
C00V H00V 0.9500 . ?
C00V C015 1.393(4) . ?
C00W H00W 0.9500 . ?
C00W C014 1.401(3) . ?
C00X H00X 0.9500 . ?
C00Y H00Y 0.9500 . ?
C00Z H00Z 0.9500 . ?
C00Z C014 1.390(4) . ?
C010 H010 0.9500 . ?
C010 C017 1.383(4) . ?
C010 C01F 1.381(4) . ?
C011 H011 0.9500 . ?
C011 C01D 1.386(4) . ?
C012 H012 0.9500 . ?
C012 C01G 1.388(4) . ?
C013 H013 0.9500 . ?
C013 C016 1.385(4) . ?
C014 C01J 1.512(3) . ?
C015 H015 0.9500 . ?
C015 C01I 1.384(4) . ?
C016 H016 0.9500 . ?
C016 C01A 1.390(4) . ?
C017 H017 0.9500 . ?
C017 C01C 1.398(4) . ?
C018 H018 0.9500 . ?
C018 C01I 1.380(4) . ?
C019 H019 0.9500 . ?
C019 C01G 1.392(4) . ?
C01A H01A 0.9500 . ?
C01A C01D 1.381(4) . ?
C01B H01B 0.9900 . ?
C01B H01C 0.9900 . ?
C01C H01D 0.9500 . ?
C01D H01E 0.9500 . ?
C01E H01F 0.9500 . ?
C01E C01F 1.382(4) . ?
C01F H01G 0.9500 . ?
C01G H01H 0.9500 . ?
C01H H01I 0.9900 . ?
C01H H01J 0.9900 . ?
C01H C01K 1.501(4) . ?
C01I H01K 0.9500 . ?
C01J H01L 0.9800 . ?
C01J H01M 0.9800 . ?
C01J H01N 0.9800 . ?
C01K H01O 0.9800 . ?
C01K H01P 0.9800 . ?
C01K H01Q 0.9800 . ?

loop_
_geom_torsion_atom_site_label_1
_geom_torsion_atom_site_label_2
_geom_torsion_atom_site_label_3
_geom_torsion_atom_site_label_4
_geom_torsion
_geom_torsion_site_symmetry_1
_geom_torsion_site_symmetry_2
_geom_torsion_site_symmetry_3
_geom_torsion_site_symmetry_4
_geom_torsion_publ_flag
S001 C00M C00O C00L -13.2(4) . . . . ?
S001 C00M C00O C00Y 165.13(18) . . . . ?
O002 S001 C00M C00E -16.9(2) . . . . ?
O002 S001 C00M C00O -179.2(2) . . . . ?
O002 S001 C01B C00Q 56.1(2) . . . . ?
O003 S001 C00M C00E -147.65(19) . . . . ?
O003 S001 C00M C00O 50.0(2) . . . . ?
O003 S001 C01B C00Q -175.33(18) . . . . ?
N006 C00E C00M S001 -166.06(17) . . . . ?
N006 C00E C00M C00O -1.0(3) . . . . ?
N006 C00F C00G C00W 175.6(2) . . . . ?
N006 C00F C00N C00Z -175.0(2) . . . . ?
N007 C00C C00D C00H 0.1(3) . . . . ?
N007 C00C C00D C00I 174.6(2) . . . . ?
N007 C00K C00R C00P 176.4(2) . . . . ?
N007 C00K C019 C01G -178.1(2) . . . . ?
C008 C00A C00E N006 -114.2(3) . . . . ?
C008 C00A C00E C00M 71.1(3) . . . . ?
C008 C00A C00U C00J -2.2(3) . . . . ?
C009 C00C C00D C00H -171.5(2) . . . . ?
C009 C00C C00D C00I 3.0(4) . . . . ?
C009 C00J C00U C00A 0.7(4) . . . . ?
C00A C008 C00B C009 -0.1(3) . . . . ?
C00A C00E C00M S001 9.2(4) . . . . ?
C00A C00E C00M C00O 174.2(2) . . . . ?
C00B C008 C00A C00E -176.9(2) . . . . ?
C00B C008 C00A C00U 1.8(3) . . . . ?
C00B C009 C00C N007 -69.1(3) . . . . ?
C00B C009 C00C C00D 101.4(3) . . . . ?
C00B C009 C00J C00U 1.0(3) . . . . ?
C00C N007 C00K C00R 137.4(2) . . . . ?
C00C N007 C00K C019 -45.2(3) . . . . ?
C00C N007 C00X C00H -0.1(3) . . . . ?
C00C C009 C00B C008 178.6(2) . . . . ?
C00C C009 C00J C00U -179.0(2) . . . . ?
C00C C00D C00H C00S -177.0(2) . . . . ?
C00C C00D C00H C00X -0.2(3) . . . . ?
C00C C00D C00I O004 26.4(3) . . . . ?
C00C C00D C00I O005 -155.7(3) . . . . ?
C00D C00H C00S C01C -133.9(3) . . . . ?
C00D C00H C00S C01E 47.4(4) . . . . ?
C00D C00H C00X N007 0.2(3) . . . . ?
C00E N006 C00F C00G 57.8(3) . . . . ?
C00E N006 C00F C00N -125.0(3) . . . . ?
C00E N006 C00Y C00O -0.6(3) . . . . ?
C00E C00A C00U C00J 176.6(2) . . . . ?
C00E C00M C00O C00L -177.7(3) . . . . ?
C00E C00M C00O C00Y 0.7(3) . . . . ?
C00F N006 C00E C00A 4.8(4) . . . . ?
C00F N006 C00E C00M -179.4(2) . . . . ?
C00F N006 C00Y C00O 179.8(2) . . . . ?
C00F C00G C00W C014 -0.6(4) . . . . ?
C00F C00N C00Z C014 -0.7(4) . . . . ?
C00G C00F C00N C00Z 2.2(4) . . . . ?
C00G C00W C014 C00Z 2.1(4) . . . . ?
C00G C00W C014 C01J -177.8(3) . . . . ?
C00H C00D C00I O004 -160.2(2) . . . . ?
C00H C00D C00I O005 17.7(4) . . . . ?
C00H C00S C01C C017 -179.2(2) . . . . ?
C00H C00S C01E C01F 178.7(2) . . . . ?
C00I O004 C01H C01K -168.1(2) . . . . ?
C00I C00D C00H C00S 8.6(4) . . . . ?
C00I C00D C00H C00X -174.6(2) . . . . ?
C00J C009 C00B C008 -1.4(3) . . . . ?
C00J C009 C00C N007 110.9(3) . . . . ?
C00J C009 C00C C00D -78.6(3) . . . . ?
C00K N007 C00C C009 -10.4(3) . . . . ?
C00K N007 C00C C00D 177.1(2) . . . . ?
C00K N007 C00X C00H -177.3(2) . . . . ?
C00K C019 C01G C012 1.6(4) . . . . ?
C00L C00O C00Y N006 178.5(2) . . . . ?
C00L C00T C018 C01I 0.1(4) . . . . ?
C00L C00V C015 C01I -0.5(4) . . . . ?
C00M S001 C01B C00Q -60.5(2) . . . . ?
C00M C00O C00Y N006 0.0(3) . . . . ?
C00N C00F C00G C00W -1.6(4) . . . . ?
C00N C00Z C014 C00W -1.4(4) . . . . ?
C00N C00Z C014 C01J 178.5(3) . . . . ?
C00O C00L C00T C018 176.9(2) . . . . ?
C00O C00L C00V C015 -176.6(2) . . . . ?
C00P C012 C01G C019 -0.7(4) . . . . ?
C00Q C011 C01D C01A -0.1(4) . . . . ?
C00Q C013 C016 C01A -1.1(4) . . . . ?
C00R C00K C019 C01G -0.7(4) . . . . ?
C00R C00P C012 C01G -1.2(4) . . . . ?
C00S C00H C00X N007 177.2(2) . . . . ?
C00S C01E C01F C010 0.7(4) . . . . ?
C00T C00L C00O C00M 131.3(3) . . . . ?
C00T C00L C00O C00Y -46.8(4) . . . . ?
C00T C00L C00V C015 0.3(4) . . . . ?
C00T C018 C01I C015 -0.3(4) . . . . ?
C00U C00A C00E N006 67.0(3) . . . . ?
C00U C00A C00E C00M -107.6(3) . . . . ?
C00V C00L C00O C00M -51.8(4) . . . . ?
C00V C00L C00O C00Y 130.1(3) . . . . ?
C00V C00L C00T C018 -0.1(4) . . . . ?
C00V C015 C01I C018 0.5(4) . . . . ?
C00X N007 C00C C009 172.5(2) . . . . ?
C00X N007 C00C C00D 0.0(3) . . . . ?
C00X N007 C00K C00R -45.8(3) . . . . ?
C00X N007 C00K C019 131.6(3) . . . . ?
C00X C00H C00S C01C 49.7(4) . . . . ?
C00X C00H C00S C01E -129.0(3) . . . . ?
C00Y N006 C00E C00A -174.8(2) . . . . ?
C00Y N006 C00E C00M 1.0(3) . . . . ?
C00Y N006 C00F C00G -122.7(3) . . . . ?
C00Y N006 C00F C00N 54.5(3) . . . . ?
C010 C017 C01C C00S 0.2(4) . . . . ?
C011 C00Q C013 C016 1.0(4) . . . . ?
C011 C00Q C01B S001 91.2(3) . . . . ?
C012 C00P C00R C00K 2.0(4) . . . . ?
C013 C00Q C011 C01D -0.3(4) . . . . ?
C013 C00Q C01B S001 -89.2(3) . . . . ?
C013 C016 C01A C01D 0.6(4) . . . . ?
C016 C01A C01D C011 0.0(4) . . . . ?
C017 C010 C01F C01E -0.9(4) . . . . ?
C019 C00K C00R C00P -1.0(4) . . . . ?
C01B S001 C00M C00E 98.8(2) . . . . ?
C01B S001 C00M C00O -63.5(2) . . . . ?
C01B C00Q C011 C01D 179.3(2) . . . . ?
C01B C00Q C013 C016 -178.7(2) . . . . ?
C01C C00S C01E C01F 0.0(4) . . . . ?
C01E C00S C01C C017 -0.4(4) . . . . ?
C01F C010 C017 C01C 0.5(4) . . . . ?
C01H O004 C00I O005 6.4(4) . . . . ?
C01H O004 C00I C00D -175.6(2) . . . . ?
